data_7703296
loop_
_publ_author_name
'Chai, Siqian'
'Xiong, Jianbo'
'Zheng, Yongshen'
'Shi, Rongchao'
'Xu, Jialiang'

_publ_section_title
;
 Dielectric phase transition of an A<sub>2</sub>BX<sub>4</sub>-type
 perovskite with a pentahedral to octahedral transformation.
;
_journal_issue 7
_journal_name_full 'Dalton transactions (Cambridge, England : 2003)'
_journal_page_first 2218
_journal_page_last 2224
_journal_paper_doi 10.1039/c9dt04270a
_journal_volume 49
_journal_year 2020
_chemical_formula_moiety '0.5(Cl16 Pb4), 4(C5 H12 N)'
_chemical_formula_sum 'C20 H48 Cl8 N4 Pb2'
_chemical_formula_weight 1042.60
_space_group_crystal_system orthorhombic
_space_group_IT_number 62
_space_group_name_Hall '-P 2ac 2n'
_space_group_name_H-M_alt 'P n m a'
_atom_sites_solution_hydrogens geom
_atom_sites_solution_primary iterative
_audit_creation_date 2019-12-23
_audit_creation_method
;
Olex2 1.2
(compiled 2018.05.29 svn.r3508 for OlexSys, GUI svn.r5506)
;
_audit_update_record
;
2020-01-10 deposited with the CCDC.	2020-01-15 downloaded from the CCDC.
;
_cell_angle_alpha 90
_cell_angle_beta 90
_cell_angle_gamma 90
_cell_formula_units_Z 4
_cell_length_a 22.4936(8)
_cell_length_b 23.8631(10)
_cell_length_c 6.1802(2)
_cell_measurement_reflns_used 10035
_cell_measurement_temperature 120.00(10)
_cell_measurement_theta_max 30.0200
_cell_measurement_theta_min 3.3690
_cell_volume 3317.3(2)
_computing_cell_refinement 'CrysAlisPro 1.171.39.33c (Rigaku OD, 2017)'
_computing_data_collection 'CrysAlisPro 1.171.39.33c (Rigaku OD, 2017)'
_computing_data_reduction 'CrysAlisPro 1.171.39.33c (Rigaku OD, 2017)'
_computing_molecular_graphics 'Olex2 (Dolomanov et al., 2009)'
_computing_publication_material 'Olex2 (Dolomanov et al., 2009)'
_computing_structure_refinement 'ShelXL (Sheldrick, 2015)'
_computing_structure_solution 'olex2.solve (Bourhis et al., 2015)'
_diffrn_ambient_environment N~2~
_diffrn_ambient_temperature 120.00(10)
_diffrn_detector 'CCD plate'
_diffrn_measured_fraction_theta_full 0.999
_diffrn_measured_fraction_theta_max 0.934
_diffrn_measurement_details
;
List of Runs (angles in degrees, time in seconds):

  # Type    Start    End  Width  t~exp~   \w     \q     \k     \f   Frames
#--------------------------------------------------------------------------
  1  \w     -9.00  30.00   0.50    2.11    --    0.00 -57.00 120.00   78
  2  \w    -30.00  18.00   0.50    2.11    --    0.00 -77.00-150.00   96
  3  \w    -25.00  88.00   0.50    2.11    --    0.00  57.00-150.00  226
  4  \w    -19.00   6.00   0.50    2.11    --    0.00 -77.00-120.00   50
  5  \w     37.00  64.00   0.50    2.11    --    0.00  38.00 -30.00   54
;
_diffrn_measurement_device 'four-circle diffractometer'
_diffrn_measurement_device_type 'XtaLAB AFC12 (RINC): Kappa single'
_diffrn_measurement_method '\w scans'
_diffrn_orient_matrix_type 'CrysAlisPro convention (1999,Acta A55,543-557)'
_diffrn_orient_matrix_UB_11 0.0170277000
_diffrn_orient_matrix_UB_12 -0.0250172000
_diffrn_orient_matrix_UB_13 -0.0035790000
_diffrn_orient_matrix_UB_21 0.0265146000
_diffrn_orient_matrix_UB_22 0.0159651000
_diffrn_orient_matrix_UB_23 0.0073336000
_diffrn_orient_matrix_UB_31 -0.0011679000
_diffrn_orient_matrix_UB_32 -0.0018100000
_diffrn_orient_matrix_UB_33 0.1144795000
_diffrn_radiation_monochromator mirror
_diffrn_radiation_probe x-ray
_diffrn_radiation_type MoK\a
_diffrn_radiation_wavelength 0.71073
_diffrn_reflns_av_R_equivalents 0.0519
_diffrn_reflns_av_unetI/netI 0.0338
_diffrn_reflns_Laue_measured_fraction_full 0.999
_diffrn_reflns_Laue_measured_fraction_max 0.934
_diffrn_reflns_limit_h_max 30
_diffrn_reflns_limit_h_min -31
_diffrn_reflns_limit_k_max 33
_diffrn_reflns_limit_k_min -32
_diffrn_reflns_limit_l_max 8
_diffrn_reflns_limit_l_min -8
_diffrn_reflns_number 31870
_diffrn_reflns_point_group_measured_fraction_full 0.999
_diffrn_reflns_point_group_measured_fraction_max 0.934
_diffrn_reflns_theta_full 25.242
_diffrn_reflns_theta_max 29.760
_diffrn_reflns_theta_min 2.489
_diffrn_source 'Rotating-anode X-ray tube (dual wavelength)'
_diffrn_source_type 'Rigaku (Mo) X-ray DW Source'
_exptl_absorpt_coefficient_mu 10.799
_exptl_absorpt_correction_T_max 1.00000
_exptl_absorpt_correction_T_min 0.58774
_exptl_absorpt_correction_type multi-scan
_exptl_absorpt_process_details
;
CrysAlisPro 1.171.39.33c (Rigaku Oxford Diffraction, 2017)
Empirical absorption correction using spherical harmonics,
 implemented in SCALE3 ABSPACK scaling algorithm.
;
_exptl_crystal_colour colorless
_exptl_crystal_density_diffrn 2.088
_exptl_crystal_description block
_exptl_crystal_F_000 1984
_exptl_crystal_size_max 0.51
_exptl_crystal_size_mid 0.33
_exptl_crystal_size_min 0.12
_refine_diff_density_max 1.210
_refine_diff_density_min -1.165
_refine_diff_density_rms 0.202
_refine_ls_extinction_method none
_refine_ls_goodness_of_fit_ref 1.031
_refine_ls_hydrogen_treatment constr
_refine_ls_matrix_type full
_refine_ls_number_parameters 163
_refine_ls_number_reflns 4528
_refine_ls_number_restraints 54
_refine_ls_restrained_S_all 1.026
_refine_ls_R_factor_all 0.0323
_refine_ls_R_factor_gt 0.0233
_refine_ls_shift/su_max 0.001
_refine_ls_shift/su_mean 0.000
_refine_ls_structure_factor_coef Fsqd
_refine_ls_weighting_details 'w=1/[\s^2^(Fo^2^)+(0.0328P)^2^] where P=(Fo^2^+2Fc^2^)/3'
_refine_ls_weighting_scheme calc
_refine_ls_wR_factor_gt 0.0560
_refine_ls_wR_factor_ref 0.0586
_reflns_Friedel_coverage 0.000
_reflns_number_gt 3861
_reflns_number_total 4528
_reflns_threshold_expression 'I > 2\s(I)'
_cod_data_source_file c9dt04270a2.cif
_cod_data_source_block csq-py-ysyz
_cod_depositor_comments 'Adding full bibliography for 7703293--7703296.cif.'
_cod_database_code 7703296
_shelx_shelxl_version_number 2016/6
_shelx_space_group_comment
;
The symmetry employed for this shelxl refinement is uniquely defined
by the following loop, which should always be used as a source of
symmetry information in preference to the above space-group names.
They are only intended as comments.
;
_reflns_odcompleteness_completeness 99.82
_reflns_odcompleteness_iscentric 1
_reflns_odcompleteness_theta 26.32
_olex2_refinement_description
;
1. Fixed Uiso
 At 1.2 times of:
  All C(H,H) groups, All N(H,H) groups
2. Rigid bond restraints
 N6, C7, C8, C9, C10, C2
 with sigma for 1-2 distances of 0.01 and sigma for 1-3 distances of 0.02
3. Uiso/Uaniso restraints and constraints
N6 \\sim C7 \\sim C8 \\sim C9 \\sim C10 \\sim C2: within 2A with sigma of 0.01
and sigma for terminal atoms of 0.02
Uanis(N6) \\sim Ueq: with sigma of 0.01 and sigma for terminal atoms of 0.02
4.a Secondary CH2 refined with riding coordinates:
 C8(H8A,H8B), C1AA(H1AA,H1AB), C2(H2A,H2B), C9(H9A,H9B), N4(H4A,H4B),
 C0AA(H0AA,H0AB), C1(H1A,H1B), C5(H5A,H5B), C3(H3A,H3B), C10(H10A,H10B), C7(H7A,
 H7B), N6(H6A,H6B)
;
_olex2_submission_special_instructions 'No special instructions were received'
_oxdiff_exptl_absorpt_empirical_details
;
Empirical correction (ABSPACK) includes:
- Absorption correction using spherical harmonics
- Frame scaling
;
_oxdiff_exptl_absorpt_empirical_full_max 1.766
_oxdiff_exptl_absorpt_empirical_full_min 0.748

loop_
_space_group_symop_operation_xyz
'x, y, z'
'-x+1/2, -y, z+1/2'
'x+1/2, -y+1/2, -z+1/2'
'-x, y+1/2, -z'
'-x, -y, -z'
'x-1/2, y, -z-1/2'
'-x-1/2, y-1/2, z-1/2'
'x, -y-1/2, z'

loop_
_atom_site_label
_atom_site_type_symbol
_atom_site_fract_x
_atom_site_fract_y
_atom_site_fract_z
_atom_site_U_iso_or_equiv
_atom_site_adp_type
_atom_site_occupancy
_atom_site_site_symmetry_order
_atom_site_calc_flag
_atom_site_refinement_flags_posn
_atom_site_refinement_flags_adp
_atom_site_refinement_flags_occupancy
Pb0A Pb 0.17405(2) 0.750000 0.37919(2) 0.00961(5) Uani 1 2 d S T P
Pb1A Pb 0.42445(2) 0.750000 0.24352(2) 0.00979(5) Uani 1 2 d S T P
Cl5 Cl 0.43416(3) 0.63065(3) 0.20596(12) 0.01466(15) Uani 1 1 d . . .
Cl4 Cl 0.39274(5) 0.750000 -0.16590(17) 0.0169(2) Uani 1 2 d S T P
Cl1 Cl 0.18162(5) 0.750000 0.81136(17) 0.0152(2) Uani 1 2 d S T P
Cl6 Cl 0.54471(4) 0.750000 0.11659(16) 0.0138(2) Uani 1 2 d S T P
Cl3 Cl 0.29778(4) 0.750000 0.36206(17) 0.0144(2) Uani 1 2 d S T P
C8 C 0.32588(17) 0.55914(16) 0.6472(6) 0.0245(8) Uani 1 1 d . U .
H8A H 0.359118 0.539908 0.580188 0.029 Uiso 1 1 calc R . .
H8B H 0.290581 0.551411 0.562057 0.029 Uiso 1 1 calc R . .
C1AA C 0.57085(15) 0.56621(14) 0.4858(5) 0.0176(7) Uani 1 1 d . . .
H1AA H 0.532004 0.557955 0.425492 0.021 Uiso 1 1 calc R . .
H1AB H 0.600727 0.552185 0.386408 0.021 Uiso 1 1 calc R . .
C2 C 0.27724(15) 0.63102(14) 0.9847(5) 0.0180(7) Uani 1 1 d . U .
H2A H 0.243157 0.650179 1.046089 0.022 Uiso 1 1 calc R . .
H2B H 0.311584 0.639233 1.074156 0.022 Uiso 1 1 calc R . .
C9 C 0.31711(16) 0.53705(16) 0.8771(6) 0.0226(8) Uani 1 1 d . U .
H9A H 0.308241 0.497281 0.872941 0.027 Uiso 1 1 calc R . .
H9B H 0.353251 0.542339 0.960220 0.027 Uiso 1 1 calc R . .
N4 N 0.54194(12) 0.62317(12) 0.8876(4) 0.0134(5) Uani 1 1 d . . .
H4A H 0.578067 0.630355 0.939372 0.016 Uiso 1 1 calc R . .
H4B H 0.515532 0.636375 0.981962 0.016 Uiso 1 1 calc R . .
C0AA C 0.57748(15) 0.53700(15) 0.7045(5) 0.0180(7) Uani 1 1 d . . .
H0AA H 0.569967 0.497211 0.687627 0.022 Uiso 1 1 calc R . .
H0AB H 0.617833 0.541634 0.756853 0.022 Uiso 1 1 calc R . .
C1 C 0.57795(14) 0.62968(14) 0.5116(5) 0.0152(6) Uani 1 1 d . . .
H1A H 0.618215 0.638015 0.557747 0.018 Uiso 1 1 calc R . .
H1B H 0.571483 0.647717 0.372978 0.018 Uiso 1 1 calc R . .
C5 C 0.53431(15) 0.65310(14) 0.6762(5) 0.0170(6) Uani 1 1 d . . .
H5A H 0.541362 0.692879 0.695887 0.020 Uiso 1 1 calc R . .
H5B H 0.493960 0.648188 0.624206 0.020 Uiso 1 1 calc R . .
C3 C 0.53423(15) 0.56132(14) 0.8680(5) 0.0183(7) Uani 1 1 d . . .
H3A H 0.493833 0.553074 0.823200 0.022 Uiso 1 1 calc R . .
H3B H 0.540760 0.543948 1.007895 0.022 Uiso 1 1 calc R . .
C10 C 0.26605(16) 0.56858(15) 0.9832(6) 0.0232(7) Uani 1 1 d . U .
H10A H 0.229515 0.560854 0.905343 0.028 Uiso 1 1 calc R . .
H10B H 0.261146 0.555464 1.130726 0.028 Uiso 1 1 calc R . .
C7 C 0.33766(15) 0.62164(15) 0.6483(6) 0.0210(7) Uani 1 1 d . U .
H7A H 0.374763 0.629212 0.722799 0.025 Uiso 1 1 calc R . .
H7B H 0.341310 0.635095 0.500813 0.025 Uiso 1 1 calc R . .
Cl2 Cl 0.17680(3) 0.63029(3) 0.43939(13) 0.01357(15) Uani 1 1 d . . .
N6 N 0.28794(12) 0.65171(12) 0.7595(4) 0.0135(5) Uani 1 1 d . U .
H6A H 0.254820 0.647476 0.682398 0.016 Uiso 1 1 calc R . .
H6B H 0.296305 0.688144 0.764217 0.016 Uiso 1 1 calc R . .

loop_
_atom_site_aniso_label
_atom_site_aniso_U_11
_atom_site_aniso_U_22
_atom_site_aniso_U_33
_atom_site_aniso_U_23
_atom_site_aniso_U_13
_atom_site_aniso_U_12
Pb0A 0.00693(8) 0.01017(9) 0.01172(8) 0.000 0.00030(5) 0.000
Pb1A 0.00666(8) 0.01135(9) 0.01137(9) 0.000 0.00045(5) 0.000
Cl5 0.0123(3) 0.0150(4) 0.0167(3) 0.0007(3) 0.0024(3) -0.0001(3)
Cl4 0.0183(5) 0.0182(6) 0.0141(5) 0.000 -0.0041(4) 0.000
Cl1 0.0188(5) 0.0152(5) 0.0116(5) 0.000 0.0019(4) 0.000
Cl6 0.0083(4) 0.0127(5) 0.0204(5) 0.000 0.0018(4) 0.000
Cl3 0.0076(5) 0.0155(5) 0.0200(5) 0.000 0.0002(4) 0.000
C8 0.0331(19) 0.0172(18) 0.0231(17) -0.0001(15) 0.0078(14) 0.0071(14)
C1AA 0.0214(16) 0.0194(18) 0.0120(14) -0.0041(14) 0.0015(12) 0.0044(13)
C2 0.0236(16) 0.0199(17) 0.0106(14) -0.0017(13) 0.0048(12) 0.0000(13)
C9 0.0304(19) 0.0113(16) 0.0262(18) 0.0035(14) -0.0062(14) 0.0011(14)
N4 0.0135(12) 0.0134(14) 0.0134(12) -0.0026(11) 0.0012(10) -0.0016(11)
C0AA 0.0249(18) 0.0117(17) 0.0174(14) 0.0001(14) -0.0003(13) 0.0023(13)
C1 0.0207(16) 0.0149(16) 0.0101(13) 0.0019(13) 0.0041(12) 0.0004(12)
C5 0.0197(16) 0.0153(16) 0.0161(15) -0.0015(13) -0.0016(12) 0.0047(13)
C3 0.0222(17) 0.0167(17) 0.0161(14) -0.0014(13) 0.0013(13) -0.0049(14)
C10 0.0305(18) 0.0197(17) 0.0195(16) 0.0059(15) 0.0050(14) -0.0052(14)
C7 0.0239(17) 0.0131(16) 0.0259(16) 0.0005(14) 0.0127(14) 0.0033(13)
Cl2 0.0128(3) 0.0122(4) 0.0157(3) -0.0011(3) 0.0001(3) -0.0008(3)
N6 0.0131(12) 0.0106(13) 0.0167(13) 0.0020(10) 0.0015(10) 0.0022(11)

loop_
_atom_type_symbol
_atom_type_description
_atom_type_scat_dispersion_real
_atom_type_scat_dispersion_imag
_atom_type_scat_source
C C 0.0033 0.0016 'International Tables Vol C Tables 4.2.6.8 and 6.1.1.4'
H H 0.0000 0.0000 'International Tables Vol C Tables 4.2.6.8 and 6.1.1.4'
Cl Cl 0.1484 0.1585 'International Tables Vol C Tables 4.2.6.8 and 6.1.1.4'
N N 0.0061 0.0033 'International Tables Vol C Tables 4.2.6.8 and 6.1.1.4'
Pb Pb -3.3944 10.1111 'International Tables Vol C Tables 4.2.6.8 and 6.1.1.4'

loop_
_geom_angle_atom_site_label_1
_geom_angle_atom_site_label_2
_geom_angle_atom_site_label_3
_geom_angle
_geom_angle_site_symmetry_1
_geom_angle_site_symmetry_3
Cl1 Pb0A Cl6 93.13(3) . 6_556
Cl1 Pb0A Cl3 88.53(3) . .
Cl1 Pb0A Cl2 82.516(16) . 8_575
Cl1 Pb0A Cl2 82.517(16) . .
Cl3 Pb0A Cl6 178.34(3) . 6_556
Cl3 Pb0A Cl2 89.055(14) . .
Cl3 Pb0A Cl2 89.053(14) . 8_575
Cl2 Pb0A Cl6 91.163(14) 8_575 6_556
Cl2 Pb0A Cl6 91.161(14) . 6_556
Cl2 Pb0A Cl2 164.96(3) . 8_575
Cl5 Pb1A Cl5 167.23(3) 8_575 .
Cl5 Pb1A Cl3 95.395(15) 8_575 .
Cl5 Pb1A Cl3 95.396(15) . .
Cl4 Pb1A Cl5 86.717(16) . .
Cl4 Pb1A Cl5 86.717(16) . 8_575
Cl4 Pb1A Cl6 89.57(3) . .
Cl4 Pb1A Cl3 88.68(3) . .
Cl6 Pb1A Cl5 84.503(15) . 8_575
Cl6 Pb1A Cl5 84.502(15) . .
Cl6 Pb1A Cl3 178.25(3) . .
Pb1A Cl6 Pb0A 163.31(4) . 6_656
Pb0A Cl3 Pb1A 167.76(4) . .
C7 C8 C9 111.0(3) . .
C0AA C1AA C1 110.4(3) . .
N6 C2 C10 110.3(3) . .
C10 C9 C8 109.1(3) . .
C3 N4 C5 112.8(2) . .
C3 C0AA C1AA 110.6(3) . .
C5 C1 C1AA 111.5(3) . .
N4 C5 C1 109.5(3) . .
N4 C3 C0AA 111.0(3) . .
C2 C10 C9 111.4(3) . .
N6 C7 C8 110.1(3) . .
C7 N6 C2 112.9(3) . .

loop_
_geom_bond_atom_site_label_1
_geom_bond_atom_site_label_2
_geom_bond_distance
_geom_bond_site_symmetry_2
Pb0A Cl1 2.6763(11) .
Pb0A Cl6 2.9095(10) 6_556
Pb0A Cl3 2.7851(10) .
Pb0A Cl2 2.8814(8) .
Pb0A Cl2 2.8815(8) 8_575
Pb1A Cl5 2.8657(8) 8_575
Pb1A Cl5 2.8658(8) .
Pb1A Cl4 2.6289(11) .
Pb1A Cl6 2.8166(10) .
Pb1A Cl3 2.9418(10) .
C8 C9 1.528(5) .
C8 C7 1.515(5) .
C1AA C0AA 1.528(5) .
C1AA C1 1.531(5) .
C2 C10 1.511(5) .
C2 N6 1.496(4) .
C9 C10 1.522(5) .
N4 C5 1.499(4) .
N4 C3 1.491(4) .
C0AA C3 1.518(5) .
C1 C5 1.520(4) .
C7 N6 1.496(4) .
